data_4307542
loop_
_publ_author_name
'Richard D. Adams'
'Erin M. Boswell'
'Burjor Captain'
'Mitul A. Patel'

_publ_section_title
;
Multiple Additions of Phenylgermanium Ligands to Tetraruthenium and
Tetraosmium Carbonyl Cluster Complexes
;
_journal_name_full 'Inorganic Chemistry'
_journal_page_first 533
_journal_page_last 540
_journal_paper_doi 10.1021/ic062039w
_journal_volume 46
_journal_year 2007
_chemical_formula_sum 'C46 H30 Ge4 O10 Ru4'
_chemical_formula_weight 1437.34
_chemical_name_systematic
; 
 ? 
;
_space_group_IT_number 14
_symmetry_cell_setting monoclinic
_symmetry_space_group_name_Hall '-P 2ybc'
_symmetry_space_group_name_H-M 'P 1 21/c 1'
_atom_sites_solution_hydrogens geom
_atom_sites_solution_primary direct
_atom_sites_solution_secondary difmap
_audit_creation_method SHELXL-97
_cell_angle_alpha 90.00
_cell_angle_beta 112.5700(10)
_cell_angle_gamma 90.00
_cell_formula_units_Z 2
_cell_length_a 9.5604(6)
_cell_length_b 23.3208(14)
_cell_length_c 11.4639(7)
_cell_measurement_reflns_used 2515
_cell_measurement_temperature 294(2)
_cell_measurement_theta_max 23.34
_cell_measurement_theta_min 2.47
_cell_volume 2360.2(3)
_computing_cell_refinement 'SAINT+  V6.45 (Bruker, 2003)'
_computing_data_collection 'SMART V5.632 (Bruker, 2005)'
_computing_data_reduction 'SAINT+  V6.45'
_computing_molecular_graphics 'SHELXTL V6.1 (Sheldrick, 2000)'
_computing_publication_material 'SHELXTL V6.1'
_computing_structure_refinement 'SHELXL-97 (Sheldrick, 1997)'
_computing_structure_solution 'SHELXS-97 (Sheldrick, 1990)'
_diffrn_ambient_temperature 294(2)
_diffrn_measured_fraction_theta_full 0.988
_diffrn_measured_fraction_theta_max 0.988
_diffrn_measurement_device_type 'Bruker SMART APEX CCD diffractometer'
_diffrn_measurement_method 'omega scans'
_diffrn_radiation_monochromator graphite
_diffrn_radiation_source 'fine-focus sealed tube'
_diffrn_radiation_type MoK\a
_diffrn_radiation_wavelength 0.71073
_diffrn_reflns_av_R_equivalents 0.0670
_diffrn_reflns_av_sigmaI/netI 0.0692
_diffrn_reflns_limit_h_max 11
_diffrn_reflns_limit_h_min -11
_diffrn_reflns_limit_k_max 27
_diffrn_reflns_limit_k_min -26
_diffrn_reflns_limit_l_max 13
_diffrn_reflns_limit_l_min -10
_diffrn_reflns_number 12460
_diffrn_reflns_theta_full 25.03
_diffrn_reflns_theta_max 25.03
_diffrn_reflns_theta_min 1.75
_diffrn_standards_decay_% <1
_exptl_absorpt_coefficient_mu 3.809
_exptl_absorpt_correction_T_max 1.000
_exptl_absorpt_correction_T_min 0.681
_exptl_absorpt_correction_type multi-scan
_exptl_absorpt_process_details '(SADABS, Bruker, 1997)'
_exptl_crystal_colour dark
_exptl_crystal_density_diffrn 2.023
_exptl_crystal_density_method 'not measured'
_exptl_crystal_description plate
_exptl_crystal_F_000 1380
_exptl_crystal_size_max 0.13
_exptl_crystal_size_mid 0.10
_exptl_crystal_size_min 0.01
_refine_diff_density_max 1.578
_refine_diff_density_min -1.342
_refine_diff_density_rms 0.270
_refine_ls_extinction_method none
_refine_ls_goodness_of_fit_ref 1.031
_refine_ls_hydrogen_treatment constr
_refine_ls_matrix_type full
_refine_ls_number_parameters 289
_refine_ls_number_reflns 4117
_refine_ls_number_restraints 0
_refine_ls_restrained_S_all 1.031
_refine_ls_R_factor_all 0.0804
_refine_ls_R_factor_gt 0.0367
_refine_ls_shift/su_max 0.000
_refine_ls_shift/su_mean 0.000
_refine_ls_structure_factor_coef Fsqd
_refine_ls_weighting_details 'calc w=1/[\s^2^(Fo^2^)+(0.0476P)^2^+0.0000P] where P=(Fo^2^+2Fc^2^)/3'
_refine_ls_weighting_scheme calc
_refine_ls_wR_factor_gt 0.0808
_refine_ls_wR_factor_ref 0.1021
_reflns_number_gt 2892
_reflns_number_total 4117
_reflns_threshold_expression >2sigma(I)
_cod_data_source_file ic062039wsi20061024_100643_1.cif
_cod_data_source_block Compound11
_cod_depositor_comments
;
The following automatic conversions were performed:
'_symmetry_cell_setting' value 'Monoclinic' changed to 'monoclinic'
according to '/home/saulius/struct/CIF-dictionaries/cif_core.dic'
dictionary named 'cif_core.dic' version 2.4.1 from 2010-06-29.

Automatic conversion script
Id: cif_fix_enum 1527 2010-12-29 10:47:43Z saulius 
;
_cod_database_code 4307542

loop_
_symmetry_equiv_pos_as_xyz
'x, y, z'
'-x, y+1/2, -z+1/2'
'-x, -y, -z'
'x, -y-1/2, z-1/2'

loop_
_atom_site_label
_atom_site_type_symbol
_atom_site_fract_x
_atom_site_fract_y
_atom_site_fract_z
_atom_site_U_iso_or_equiv
_atom_site_adp_type
_atom_site_occupancy
_atom_site_symmetry_multiplicity
_atom_site_calc_flag
_atom_site_refinement_flags
_atom_site_disorder_assembly
_atom_site_disorder_group
Ru1 Ru 0.40596(7) 0.05157(2) 0.59493(5) 0.04317(18) Uani 1 1 d . . .
Ru2 Ru 0.64278(7) 0.06284(2) 0.49054(5) 0.04089(17) Uani 1 1 d . . .
Ge1 Ge 0.38024(10) 0.01991(3) 0.37144(6) 0.0431(2) Uani 1 1 d . . .
Ge2 Ge 0.54667(10) 0.14054(3) 0.58921(7) 0.0461(2) Uani 1 1 d . . .
O1 O 0.1537(9) -0.0146(2) 0.6351(7) 0.087(2) Uani 1 1 d . . .
O11 O 0.4758(11) 0.0601(3) 0.8788(6) 0.113(3) Uani 1 1 d . . .
O12 O 0.1340(8) 0.1315(3) 0.5090(6) 0.087(2) Uani 1 1 d . . .
O21 O 0.6320(8) 0.1460(2) 0.2812(6) 0.090(2) Uani 1 1 d . . .
O22 O 0.9608(7) 0.0920(2) 0.6752(6) 0.0734(18) Uani 1 1 d . . .
C1 C 0.2506(11) -0.0105(3) 0.5989(7) 0.057(2) Uani 1 1 d . . .
C11 C 0.4550(12) 0.0590(3) 0.7728(8) 0.068(3) Uani 1 1 d . . .
C12 C 0.2384(12) 0.1021(3) 0.5402(8) 0.065(2) Uani 1 1 d . . .
C21 C 0.6346(10) 0.1173(3) 0.3610(7) 0.054(2) Uani 1 1 d . . .
C22 C 0.8420(10) 0.0823(3) 0.6081(7) 0.052(2) Uani 1 1 d . . .
C40 C 0.2229(10) 0.0452(3) 0.2146(6) 0.050(2) Uani 1 1 d . . .
C41 C 0.0788(11) 0.0557(3) 0.2098(8) 0.068(2) Uani 1 1 d . . .
H41 H 0.0578 0.0504 0.2818 0.081 Uiso 1 1 calc R . .
C42 C -0.0352(12) 0.0741(4) 0.0992(9) 0.082(3) Uani 1 1 d . . .
H42 H -0.1322 0.0809 0.0965 0.098 Uiso 1 1 calc R . .
C43 C -0.0025(13) 0.0823(4) -0.0073(9) 0.078(3) Uani 1 1 d . . .
H43 H -0.0777 0.0960 -0.0808 0.094 Uiso 1 1 calc R . .
C44 C 0.1365(12) 0.0707(4) -0.0066(7) 0.074(3) Uani 1 1 d . . .
H44 H 0.1552 0.0747 -0.0801 0.088 Uiso 1 1 calc R . .
C45 C 0.2516(11) 0.0527(3) 0.1050(7) 0.062(2) Uani 1 1 d . . .
H45 H 0.3479 0.0456 0.1064 0.074 Uiso 1 1 calc R . .
C46 C 0.4287(9) 0.2028(3) 0.4822(6) 0.0488(19) Uani 1 1 d . . .
C47 C 0.3421(10) 0.1953(3) 0.3533(7) 0.059(2) Uani 1 1 d . . .
H47 H 0.3395 0.1596 0.3164 0.071 Uiso 1 1 calc R . .
C48 C 0.2609(11) 0.2400(4) 0.2808(8) 0.077(3) Uani 1 1 d . . .
H48 H 0.2051 0.2344 0.1951 0.092 Uiso 1 1 calc R . .
C49 C 0.2614(12) 0.2927(3) 0.3334(10) 0.081(3) Uani 1 1 d . . .
H49 H 0.2071 0.3230 0.2841 0.098 Uiso 1 1 calc R . .
C50 C 0.3442(12) 0.2999(3) 0.4612(10) 0.084(3) Uani 1 1 d . . .
H50 H 0.3423 0.3351 0.4988 0.101 Uiso 1 1 calc R . .
C51 C 0.4290(10) 0.2560(3) 0.5334(8) 0.059(2) Uani 1 1 d . . .
H51 H 0.4875 0.2623 0.6184 0.071 Uiso 1 1 calc R . .
C52 C 0.6853(10) 0.1787(3) 0.7436(6) 0.051(2) Uani 1 1 d . . .
C53 C 0.8095(11) 0.2065(3) 0.7435(8) 0.065(2) Uani 1 1 d . . .
H53 H 0.8317 0.2054 0.6713 0.078 Uiso 1 1 calc R . .
C54 C 0.9039(11) 0.2366(4) 0.8474(9) 0.081(3) Uani 1 1 d . . .
H54 H 0.9874 0.2559 0.8440 0.097 Uiso 1 1 calc R . .
C55 C 0.8760(12) 0.2382(4) 0.9529(9) 0.083(3) Uani 1 1 d . . .
H55 H 0.9408 0.2582 1.0230 0.100 Uiso 1 1 calc R . .
C56 C 0.7528(13) 0.2106(4) 0.9584(9) 0.086(3) Uani 1 1 d . . .
H56 H 0.7336 0.2114 1.0320 0.103 Uiso 1 1 calc R . .
C57 C 0.6569(11) 0.1813(4) 0.8530(7) 0.072(3) Uani 1 1 d . . .
H57 H 0.5718 0.1631 0.8558 0.087 Uiso 1 1 calc R . .

loop_
_atom_site_aniso_label
_atom_site_aniso_U_11
_atom_site_aniso_U_22
_atom_site_aniso_U_33
_atom_site_aniso_U_23
_atom_site_aniso_U_13
_atom_site_aniso_U_12
Ru1 0.0531(5) 0.0345(3) 0.0424(3) 0.0008(2) 0.0189(3) 0.0043(3)
Ru2 0.0462(4) 0.0341(3) 0.0398(3) 0.0026(2) 0.0136(3) 0.0020(2)
Ge1 0.0486(6) 0.0381(4) 0.0371(4) 0.0043(3) 0.0104(3) 0.0041(3)
Ge2 0.0525(6) 0.0349(4) 0.0441(4) -0.0005(3) 0.0110(4) 0.0037(3)
O1 0.096(6) 0.062(4) 0.136(6) -0.014(3) 0.080(5) -0.011(3)
O11 0.208(10) 0.085(5) 0.058(4) 0.000(3) 0.064(5) 0.014(5)
O12 0.072(5) 0.071(4) 0.123(6) 0.020(4) 0.042(4) 0.031(4)
O21 0.118(7) 0.074(4) 0.086(4) 0.038(3) 0.049(4) 0.004(4)
O22 0.049(5) 0.083(4) 0.072(4) -0.005(3) 0.006(3) -0.007(3)
C1 0.074(7) 0.041(4) 0.064(5) -0.003(3) 0.036(5) -0.009(4)
C11 0.102(8) 0.050(5) 0.062(5) 0.001(4) 0.041(5) 0.008(4)
C12 0.077(8) 0.055(5) 0.066(5) 0.011(4) 0.031(5) 0.006(5)
C21 0.061(6) 0.046(4) 0.056(5) 0.004(3) 0.024(4) 0.001(4)
C22 0.055(6) 0.046(4) 0.052(4) 0.007(3) 0.017(4) 0.004(4)
C40 0.051(6) 0.041(4) 0.046(4) 0.005(3) 0.005(4) -0.002(3)
C41 0.065(7) 0.076(6) 0.054(5) 0.018(4) 0.015(4) 0.009(5)
C42 0.054(7) 0.098(7) 0.080(7) 0.019(5) 0.011(5) 0.017(5)
C43 0.065(8) 0.077(6) 0.066(6) 0.024(4) -0.006(5) 0.006(5)
C44 0.078(8) 0.086(6) 0.048(5) 0.014(4) 0.015(5) -0.012(5)
C45 0.063(7) 0.067(5) 0.048(4) 0.010(4) 0.014(4) -0.003(4)
C46 0.047(5) 0.042(4) 0.057(4) 0.005(3) 0.018(4) 0.009(3)
C47 0.060(6) 0.054(4) 0.059(5) 0.008(3) 0.017(4) 0.015(4)
C48 0.062(7) 0.093(7) 0.063(5) 0.031(5) 0.011(5) 0.021(5)
C49 0.072(8) 0.054(5) 0.117(8) 0.039(5) 0.035(6) 0.023(5)
C50 0.091(9) 0.049(5) 0.109(8) 0.005(5) 0.035(7) 0.018(5)
C51 0.057(6) 0.040(4) 0.072(5) 0.000(3) 0.016(4) 0.007(4)
C52 0.054(6) 0.042(4) 0.049(4) 0.001(3) 0.012(4) 0.006(4)
C53 0.071(8) 0.059(5) 0.064(5) -0.001(4) 0.025(5) -0.012(4)
C54 0.064(7) 0.080(6) 0.102(7) -0.034(5) 0.036(6) -0.021(5)
C55 0.061(8) 0.095(7) 0.076(6) -0.040(5) 0.006(5) -0.002(6)
C56 0.082(9) 0.111(7) 0.065(6) -0.030(5) 0.027(5) -0.010(6)
C57 0.068(7) 0.082(6) 0.065(5) -0.020(4) 0.023(5) -0.001(5)

loop_
_atom_type_symbol
_atom_type_description
_atom_type_scat_dispersion_real
_atom_type_scat_dispersion_imag
_atom_type_scat_source
C C 0.0033 0.0016 'International Tables Vol C Tables 4.2.6.8 and 6.1.1.4'
H H 0.0000 0.0000 'International Tables Vol C Tables 4.2.6.8 and 6.1.1.4'
O O 0.0106 0.0060 'International Tables Vol C Tables 4.2.6.8 and 6.1.1.4'
Ge Ge 0.1547 1.8001 'International Tables Vol C Tables 4.2.6.8 and 6.1.1.4'
Ru Ru -1.2594 0.8363 'International Tables Vol C Tables 4.2.6.8 and 6.1.1.4'

loop_
_geom_angle_atom_site_label_1
_geom_angle_atom_site_label_2
_geom_angle_atom_site_label_3
_geom_angle
_geom_angle_site_symmetry_1
_geom_angle_site_symmetry_3
_geom_angle_publ_flag
C12 Ru1 C11 97.3(4) . . ?
C12 Ru1 C1 85.5(4) . . ?
C11 Ru1 C1 85.7(3) . . ?
C12 Ru1 Ge2 82.5(3) . . ?
C11 Ru1 Ge2 92.2(3) . . ?
C1 Ru1 Ge2 167.4(2) . . ?
C12 Ru1 Ge1 170.2(2) . 3_656 ?
C11 Ru1 Ge1 92.5(3) . 3_656 ?
C1 Ru1 Ge1 94.5(2) . 3_656 ?
Ge2 Ru1 Ge1 98.00(3) . 3_656 ?
C12 Ru1 Ge1 95.9(3) . . ?
C11 Ru1 Ge1 166.2(2) . . ?
C1 Ru1 Ge1 91.5(2) . . ?
Ge2 Ru1 Ge1 93.37(3) . . ?
Ge1 Ru1 Ge1 74.27(3) 3_656 . ?
C12 Ru1 Ru2 118.0(3) . 3_656 ?
C11 Ru1 Ru2 113.3(2) . 3_656 ?
C1 Ru1 Ru2 47.7(2) . 3_656 ?
Ge2 Ru1 Ru2 143.07(3) . 3_656 ?
Ge1 Ru1 Ru2 56.61(2) 3_656 3_656 ?
Ge1 Ru1 Ru2 56.30(2) . 3_656 ?
C12 Ru1 Ru2 119.6(3) . . ?
C11 Ru1 Ru2 120.7(3) . . ?
C1 Ru1 Ru2 137.2(2) . . ?
Ge2 Ru1 Ru2 53.71(2) . . ?
Ge1 Ru1 Ru2 54.84(2) 3_656 . ?
Ge1 Ru1 Ru2 54.52(2) . . ?
Ru2 Ru1 Ru2 89.63(2) 3_656 . ?
C22 Ru2 C21 96.9(3) . . ?
C22 Ru2 C1 86.8(3) . 3_656 ?
C21 Ru2 C1 83.7(3) . 3_656 ?
C22 Ru2 Ge2 87.0(2) . . ?
C21 Ru2 Ge2 87.6(2) . . ?
C1 Ru2 Ge2 168.6(2) 3_656 . ?
C22 Ru2 Ge1 167.0(2) . . ?
C21 Ru2 Ge1 96.0(2) . . ?
C1 Ru2 Ge1 94.2(2) 3_656 . ?
Ge2 Ru2 Ge1 93.99(3) . . ?
C22 Ru2 Ge1 92.4(2) . 3_656 ?
C21 Ru2 Ge1 169.5(2) . 3_656 ?
C1 Ru2 Ge1 92.1(2) 3_656 3_656 ?
Ge2 Ru2 Ge1 97.68(3) . 3_656 ?
Ge1 Ru2 Ge1 74.63(3) . 3_656 ?
C22 Ru2 Ru1 117.1(2) . 3_656 ?
C21 Ru2 Ru1 113.7(2) . 3_656 ?
C1 Ru2 Ru1 47.5(2) 3_656 3_656 ?
Ge2 Ru2 Ru1 143.69(3) . 3_656 ?
Ge1 Ru2 Ru1 56.38(2) . 3_656 ?
Ge1 Ru2 Ru1 57.24(2) 3_656 3_656 ?
C22 Ru2 Ru1 116.4(2) . . ?
C21 Ru2 Ru1 124.0(3) . . ?
C1 Ru2 Ru1 137.8(2) 3_656 . ?
Ge2 Ru2 Ru1 53.59(2) . . ?
Ge1 Ru2 Ru1 55.45(2) . . ?
Ge1 Ru2 Ru1 54.58(2) 3_656 . ?
Ru1 Ru2 Ru1 90.37(2) 3_656 . ?
C40 Ge1 Ru1 129.0(2) . 3_656 ?
C40 Ge1 Ru2 129.0(2) . . ?
Ru1 Ge1 Ru2 67.01(3) 3_656 . ?
C40 Ge1 Ru2 125.6(2) . 3_656 ?
Ru1 Ge1 Ru2 70.58(3) 3_656 3_656 ?
Ru2 Ge1 Ru2 105.37(3) . 3_656 ?
C40 Ge1 Ru1 125.2(2) . . ?
Ru1 Ge1 Ru1 105.73(3) 3_656 . ?
Ru2 Ge1 Ru1 70.03(3) . . ?
Ru2 Ge1 Ru1 66.46(2) 3_656 . ?
C46 Ge2 C52 104.8(3) . . ?
C46 Ge2 Ru1 116.6(2) . . ?
C52 Ge2 Ru1 122.5(2) . . ?
C46 Ge2 Ru2 118.6(2) . . ?
C52 Ge2 Ru2 119.9(2) . . ?
Ru1 Ge2 Ru2 72.70(3) . . ?
O1 C1 Ru1 137.8(6) . . ?
O1 C1 Ru2 137.4(6) . 3_656 ?
Ru1 C1 Ru2 84.8(3) . 3_656 ?
O11 C11 Ru1 174.5(9) . . ?
O12 C12 Ru1 177.4(8) . . ?
O21 C21 Ru2 175.2(7) . . ?
O22 C22 Ru2 177.3(8) . . ?
C41 C40 C45 118.6(7) . . ?
C41 C40 Ge1 119.9(6) . . ?
C45 C40 Ge1 121.5(7) . . ?
C40 C41 C42 121.0(9) . . ?
C43 C42 C41 119.0(10) . . ?
C44 C43 C42 121.4(8) . . ?
C43 C44 C45 119.5(9) . . ?
C44 C45 C40 120.4(9) . . ?
C51 C46 C47 117.9(6) . . ?
C51 C46 Ge2 119.8(5) . . ?
C47 C46 Ge2 122.3(5) . . ?
C48 C47 C46 120.8(7) . . ?
C49 C48 C47 120.6(8) . . ?
C48 C49 C50 118.7(8) . . ?
C51 C50 C49 120.9(8) . . ?
C50 C51 C46 121.0(8) . . ?
C53 C52 C57 117.2(8) . . ?
C53 C52 Ge2 120.3(6) . . ?
C57 C52 Ge2 122.4(7) . . ?
C52 C53 C54 121.8(9) . . ?
C55 C54 C53 120.2(10) . . ?
C54 C55 C56 120.3(9) . . ?
C55 C56 C57 119.1(9) . . ?
C52 C57 C56 121.2(10) . . ?

loop_
_geom_bond_atom_site_label_1
_geom_bond_atom_site_label_2
_geom_bond_distance
_geom_bond_site_symmetry_2
_geom_bond_publ_flag
Ru1 C12 1.892(9) . ?
Ru1 C11 1.917(8) . ?
Ru1 C1 2.087(8) . ?
Ru1 Ge2 2.4871(9) . ?
Ru1 Ge1 2.5497(10) 3_656 ?
Ru1 Ge1 2.5857(9) . ?
Ru1 Ru2 2.8188(7) 3_656 ?
Ru1 Ru2 2.9508(9) . ?
Ru2 C22 1.918(9) . ?
Ru2 C21 1.933(7) . ?
Ru2 C1 2.093(8) 3_656 ?
Ru2 Ge2 2.4910(9) . ?
Ru2 Ge1 2.5565(10) . ?
Ru2 Ge1 2.5580(8) 3_656 ?
Ru2 Ru1 2.8188(7) 3_656 ?
Ge1 C40 1.940(7) . ?
Ge1 Ru1 2.5497(10) 3_656 ?
Ge1 Ru2 2.5580(8) 3_656 ?
Ge2 C46 1.955(6) . ?
Ge2 C52 1.969(7) . ?
O1 C1 1.155(10) . ?
O11 C11 1.153(9) . ?
O12 C12 1.148(10) . ?
O21 C21 1.125(8) . ?
O22 C22 1.123(9) . ?
C1 Ru2 2.093(8) 3_656 ?
C40 C41 1.380(12) . ?
C40 C45 1.396(11) . ?
C41 C42 1.385(11) . ?
C42 C43 1.384(14) . ?
C43 C44 1.353(13) . ?
C44 C45 1.394(11) . ?
C46 C51 1.372(9) . ?
C46 C47 1.400(9) . ?
C47 C48 1.373(10) . ?
C48 C49 1.368(12) . ?
C49 C50 1.383(12) . ?
C50 C51 1.370(11) . ?
C52 C53 1.354(12) . ?
C52 C57 1.383(11) . ?
C53 C54 1.378(11) . ?
C54 C55 1.337(13) . ?
C55 C56 1.364(14) . ?
C56 C57 1.384(11) . ?
